data_2204573
loop_
_publ_author_name
'Chen, Wei'
'Wang, Jing-Kang'
'Li, Hong'

_publ_section_title
;<i>cis</i>-[1,3-Bis(butylsulfanyl)propane-\k^2^<i>S</i>,<i>S</i>']dichloropalladium(II):
 <i>meso</i> and <i>rac</i> forms in the same crystal structure
;
_journal_issue 11
_journal_name_full 'Acta Crystallographica Section E'
_journal_page_first m1656
_journal_page_last m1658
_journal_paper_doi 10.1107/S1600536804025735
_journal_volume 60
_journal_year 2004
_chemical_formula_iupac '[Pd Cl2 (C11 H24 S2)]'
_chemical_formula_moiety 'C11 H24 Cl2 Pd S2'
_chemical_formula_sum 'C11 H24 Cl2 Pd S2'
_chemical_formula_weight 397.76
_chemical_name_systematic
;
cis-meso-rac-[1,3-Bis(butylsulfanyl)propane-\k^2^S,S']dichloropalladium(II)
;
_space_group_IT_number 14
_symmetry_cell_setting monoclinic
_symmetry_space_group_name_Hall '-P 2ybc'
_symmetry_space_group_name_H-M 'P 1 21/c 1'
_atom_sites_solution_hydrogens geom
_atom_sites_solution_primary direct
_atom_sites_solution_secondary difmap
_cell_angle_alpha 90.00
_cell_angle_beta 94.484(9)
_cell_angle_gamma 90.00
_cell_formula_units_Z 8
_cell_length_a 23.142(12)
_cell_length_b 12.221(6)
_cell_length_c 12.031(6)
_cell_measurement_reflns_used 991
_cell_measurement_temperature 293(2)
_cell_measurement_theta_max 26.15
_cell_measurement_theta_min 2.38
_cell_volume 3392(3)
_computing_cell_refinement SMART
_computing_data_collection 'SMART (Bruker, 1998)'
_computing_data_reduction 'SAINT (Bruker, 1998)'
_computing_molecular_graphics 'SHELXTL (Bruker, 1998)'
_computing_publication_material SHELXTL
_computing_structure_refinement 'SHELXL97 (Sheldrick, 1997)'
_computing_structure_solution 'SHELXS97 (Sheldrick, 1997)'
_diffrn_ambient_temperature 293(2)
_diffrn_measured_fraction_theta_full 0.996
_diffrn_measured_fraction_theta_max 0.996
_diffrn_measurement_device_type 'Bruker SMART CCD area-detector'
_diffrn_measurement_method '\f and \w'
_diffrn_radiation_monochromator graphite
_diffrn_radiation_source 'fine-focus sealed tube'
_diffrn_radiation_type MoK\a
_diffrn_radiation_wavelength 0.71073
_diffrn_reflns_av_R_equivalents 0.0473
_diffrn_reflns_av_sigmaI/netI 0.0615
_diffrn_reflns_limit_h_max 28
_diffrn_reflns_limit_h_min -28
_diffrn_reflns_limit_k_max 12
_diffrn_reflns_limit_k_min -15
_diffrn_reflns_limit_l_max 12
_diffrn_reflns_limit_l_min -15
_diffrn_reflns_number 19045
_diffrn_reflns_theta_full 26.40
_diffrn_reflns_theta_max 26.40
_diffrn_reflns_theta_min 0.88
_diffrn_standards_decay_% 0
_diffrn_standards_number 0
_exptl_absorpt_coefficient_mu 1.632
_exptl_absorpt_correction_T_max 0.795
_exptl_absorpt_correction_T_min 0.668
_exptl_absorpt_correction_type multi-scan
_exptl_absorpt_process_details '(SADABS; Sheldrick, 1996)'
_exptl_crystal_colour yellow
_exptl_crystal_density_diffrn 1.558
_exptl_crystal_density_method 'not measured'
_exptl_crystal_description block
_exptl_crystal_F_000 1616
_exptl_crystal_size_max 0.20
_exptl_crystal_size_mid 0.18
_exptl_crystal_size_min 0.14
_refine_diff_density_max 0.717
_refine_diff_density_min -0.785
_refine_ls_extinction_method none
_refine_ls_goodness_of_fit_ref 1.084
_refine_ls_hydrogen_treatment constr
_refine_ls_matrix_type full
_refine_ls_number_parameters 293
_refine_ls_number_reflns 6923
_refine_ls_number_restraints 26
_refine_ls_restrained_S_all 1.098
_refine_ls_R_factor_all 0.1091
_refine_ls_R_factor_gt 0.0464
_refine_ls_shift/su_max 0.001
_refine_ls_shift/su_mean 0.000
_refine_ls_structure_factor_coef Fsqd
_refine_ls_weighting_details 'calc w = 1/[\s^2^(Fo^2^)+(0.053P)^2^+0.6086P] where P = (Fo^2^+2Fc^2^)/3'
_refine_ls_weighting_scheme calc
_refine_ls_wR_factor_gt 0.1018
_refine_ls_wR_factor_ref 0.1323
_reflns_number_gt 3957
_reflns_number_total 6923
_reflns_threshold_expression I>2\s(I)
_cod_data_source_file su6145.cif
_cod_data_source_block I
_cod_original_sg_symbol_H-M 'P 21/c'
_cod_database_code 2204573
_cod_database_fobs_code 2204573

loop_
_symmetry_equiv_pos_as_xyz
'x, y, z'
'-x, y+1/2, -z+1/2'
'-x, -y, -z'
'x, -y-1/2, z-1/2'

loop_
_atom_site_label
_atom_site_fract_x
_atom_site_fract_y
_atom_site_fract_z
_atom_site_U_iso_or_equiv
_atom_site_adp_type
_atom_site_calc_flag
_atom_site_refinement_flags
_atom_site_occupancy
_atom_site_type_symbol
Pd1 0.01529(2) 0.12382(3) 0.08447(4) 0.04512(16) Uani d . 1 Pd
Pd2 0.48662(2) 0.63844(3) 0.41746(4) 0.04191(16) Uani d . 1 Pd
Cl1 -0.07641(8) 0.18564(14) 0.02342(15) 0.0707(5) Uani d . 1 Cl
Cl2 0.05874(9) 0.25946(14) -0.01526(14) 0.0687(5) Uani d . 1 Cl
Cl3 0.44585(8) 0.77367(12) 0.52220(14) 0.0614(5) Uani d . 1 Cl
Cl4 0.57864(7) 0.68847(13) 0.49218(13) 0.0571(4) Uani d . 1 Cl
S1 -0.03511(8) 0.00488(12) 0.18532(13) 0.0552(5) Uani d . 1 S
S2 0.10842(8) 0.07373(13) 0.13781(13) 0.0556(5) Uani d . 1 S
S3 0.39597(8) 0.61305(13) 0.33227(14) 0.0551(4) Uani d . 1 S
S4 0.53599(7) 0.51148(11) 0.32367(12) 0.0483(4) Uani d . 1 S
C1 -0.1976(5) -0.0068(9) 0.4060(9) 0.151(4) Uani d U 1 C
H1A -0.1820 -0.0724 0.4406 0.227 Uiso calc R 1 H
H1B -0.2348 -0.0223 0.3684 0.227 Uiso calc R 1 H
H1C -0.2017 0.0481 0.4619 0.227 Uiso calc R 1 H
C2 -0.1569(4) 0.0344(9) 0.3223(8) 0.126(4) Uani d D 1 C
H2A -0.1569 -0.0166 0.2605 0.152 Uiso calc R 1 H
H2B -0.1705 0.1045 0.2931 0.152 Uiso calc R 1 H
C3 -0.0967(4) 0.0466(7) 0.3749(6) 0.099(3) Uani d D 1 C
H3A -0.0824 -0.0248 0.3993 0.119 Uiso calc R 1 H
H3B -0.0976 0.0926 0.4404 0.119 Uiso calc R 1 H
C4 -0.0552(3) 0.0955(5) 0.2980(6) 0.074(2) Uani d . 1 C
H4A -0.0201 0.1169 0.3421 0.088 Uiso calc R 1 H
H4B -0.0724 0.1613 0.2650 0.088 Uiso calc R 1 H
C5 0.0101(4) -0.0930(5) 0.2610(6) 0.073(2) Uani d . 1 C
H5A -0.0112 -0.1215 0.3210 0.088 Uiso calc R 1 H
H5B 0.0165 -0.1535 0.2113 0.088 Uiso calc R 1 H
C6 0.0695(4) -0.0542(6) 0.3118(6) 0.077(2) Uani d . 1 C
H6A 0.0647 0.0162 0.3473 0.093 Uiso calc R 1 H
H6B 0.0834 -0.1055 0.3693 0.093 Uiso calc R 1 H
C7 0.1149(3) -0.0432(5) 0.2285(6) 0.069(2) Uani d . 1 C
H7A 0.1138 -0.1086 0.1827 0.082 Uiso calc R 1 H
H7B 0.1527 -0.0407 0.2695 0.082 Uiso calc R 1 H
C8 0.1332(3) 0.1813(5) 0.2340(5) 0.0634(19) Uani d . 1 C
H8A 0.1246 0.2517 0.1991 0.076 Uiso calc R 1 H
H8B 0.1116 0.1768 0.2998 0.076 Uiso calc R 1 H
C9 0.1970(4) 0.1759(7) 0.2693(9) 0.119(4) Uani d . 1 C
H9A 0.2058 0.1060 0.3050 0.143 Uiso calc R 1 H
H9B 0.2189 0.1807 0.2039 0.143 Uiso calc R 1 H
C10 0.2149(4) 0.2654(8) 0.3473(11) 0.166(6) Uani d D 1 C
H10A 0.1869 0.2697 0.4030 0.199 Uiso calc R 1 H
H10B 0.2127 0.3336 0.3059 0.199 Uiso calc R 1 H
C11 0.2735(5) 0.2580(10) 0.4062(11) 0.188(6) Uani d DU 1 C
H11A 0.2756 0.1946 0.4535 0.283 Uiso calc R 1 H
H11B 0.2809 0.3224 0.4508 0.283 Uiso calc R 1 H
H11C 0.3020 0.2522 0.3526 0.283 Uiso calc R 1 H
C12 0.2423(5) 0.6824(10) 0.5580(9) 0.145(4) Uani d U 1 C
H12A 0.2798 0.6963 0.5949 0.218 Uiso calc R 1 H
H12B 0.2142 0.6766 0.6124 0.218 Uiso calc R 1 H
H12C 0.2318 0.7414 0.5077 0.218 Uiso calc R 1 H
C13 0.2438(4) 0.5789(8) 0.4947(9) 0.113(3) Uani d . 1 C
H13A 0.2049 0.5614 0.4639 0.136 Uiso calc R 1 H
H13B 0.2566 0.5204 0.5452 0.136 Uiso calc R 1 H
C14 0.2843(3) 0.5845(7) 0.3992(7) 0.090(3) Uani d . 1 C
H14A 0.2770 0.5219 0.3506 0.108 Uiso calc R 1 H
H14B 0.2757 0.6501 0.3557 0.108 Uiso calc R 1 H
C15 0.3484(3) 0.5855(6) 0.4423(6) 0.0642(19) Uani d . 1 C
H15A 0.3585 0.5151 0.4758 0.077 Uiso calc R 1 H
H15B 0.3545 0.6409 0.4998 0.077 Uiso calc R 1 H
C16 0.3878(3) 0.4849(5) 0.2539(6) 0.073(2) Uani d . 1 C
H16A 0.3847 0.4252 0.3062 0.087 Uiso calc R 1 H
H16B 0.3518 0.4877 0.2068 0.087 Uiso calc R 1 H
C17 0.4360(4) 0.4606(5) 0.1830(5) 0.069(2) Uani d . 1 C
H17A 0.4456 0.5273 0.1448 0.083 Uiso calc R 1 H
H17B 0.4223 0.4079 0.1266 0.083 Uiso calc R 1 H
C18 0.4905(3) 0.4163(5) 0.2440(5) 0.0635(19) Uani d . 1 C
H18A 0.5136 0.3823 0.1896 0.076 Uiso calc R 1 H
H18B 0.4794 0.3591 0.2940 0.076 Uiso calc R 1 H
C19 0.5652(3) 0.5942(5) 0.2150(5) 0.0544(17) Uani d . 1 C
H19A 0.5333 0.6260 0.1688 0.065 Uiso calc R 1 H
H19B 0.5877 0.6538 0.2497 0.065 Uiso calc R 1 H
C20 0.6033(3) 0.5299(6) 0.1414(5) 0.065(2) Uani d . 1 C
H20A 0.6179 0.5792 0.0870 0.078 Uiso calc R 1 H
H20B 0.5797 0.4751 0.1010 0.078 Uiso calc R 1 H
C21 0.6547(3) 0.4730(7) 0.2052(7) 0.085(2) Uani d . 1 C
H21A 0.6761 0.5263 0.2518 0.102 Uiso calc R 1 H
H21B 0.6403 0.4175 0.2535 0.102 Uiso calc R 1 H
C22 0.6950(4) 0.4204(8) 0.1287(8) 0.119(3) Uani d U 1 C
H22A 0.6738 0.3691 0.0809 0.179 Uiso calc R 1 H
H22B 0.7254 0.3829 0.1723 0.179 Uiso calc R 1 H
H22C 0.7116 0.4757 0.0843 0.179 Uiso calc R 1 H

loop_
_atom_site_aniso_label
_atom_site_aniso_U_11
_atom_site_aniso_U_22
_atom_site_aniso_U_33
_atom_site_aniso_U_12
_atom_site_aniso_U_13
_atom_site_aniso_U_23
Pd1 0.0631(4) 0.0369(3) 0.0346(3) 0.0032(2) -0.0010(2) 0.0001(2)
Pd2 0.0498(3) 0.0339(2) 0.0414(3) -0.0004(2) -0.0003(2) -0.00213(19)
Cl1 0.0735(14) 0.0602(11) 0.0744(12) 0.0111(9) -0.0197(10) -0.0058(9)
Cl2 0.0938(15) 0.0616(10) 0.0509(10) -0.0074(10) 0.0060(10) 0.0150(8)
Cl3 0.0664(12) 0.0469(9) 0.0701(11) 0.0071(8) -0.0001(9) -0.0177(8)
Cl4 0.0535(11) 0.0551(10) 0.0610(10) -0.0045(8) -0.0063(8) -0.0060(8)
S1 0.0771(14) 0.0422(9) 0.0463(10) -0.0090(8) 0.0051(9) -0.0067(7)
S2 0.0660(12) 0.0524(9) 0.0482(9) 0.0100(9) 0.0023(8) -0.0059(8)
S3 0.0567(12) 0.0499(9) 0.0565(10) 0.0000(8) -0.0095(8) -0.0037(8)
S4 0.0622(12) 0.0374(8) 0.0459(9) 0.0041(7) 0.0077(8) 0.0010(7)
C1 0.136(8) 0.176(8) 0.147(8) -0.024(6) 0.048(7) 0.007(7)
C2 0.104(9) 0.172(11) 0.102(8) -0.044(8) -0.001(7) 0.014(7)
C3 0.147(10) 0.087(6) 0.066(5) -0.010(6) 0.031(6) -0.004(5)
C4 0.100(7) 0.063(4) 0.060(4) -0.014(4) 0.023(4) -0.017(4)
C5 0.118(7) 0.039(4) 0.062(4) -0.003(4) 0.006(5) 0.012(3)
C6 0.119(7) 0.050(4) 0.058(5) 0.007(4) -0.017(5) 0.018(4)
C7 0.078(6) 0.051(4) 0.074(5) 0.014(4) -0.015(4) 0.001(4)
C8 0.072(5) 0.061(4) 0.055(4) -0.001(4) -0.005(4) -0.006(3)
C9 0.094(8) 0.075(6) 0.177(10) 0.002(5) -0.052(7) -0.002(6)
C10 0.108(9) 0.079(7) 0.291(16) -0.014(6) -0.105(10) 0.007(8)
C11 0.177(9) 0.150(8) 0.230(9) 0.002(7) -0.045(8) -0.019(7)
C12 0.131(7) 0.153(8) 0.157(8) -0.005(7) 0.050(6) -0.002(7)
C13 0.059(6) 0.123(8) 0.160(10) -0.012(6) 0.027(6) 0.009(7)
C14 0.056(5) 0.092(6) 0.118(7) -0.001(5) -0.008(5) -0.008(5)
C15 0.050(5) 0.064(4) 0.078(5) -0.002(4) 0.003(4) 0.001(4)
C16 0.074(6) 0.066(5) 0.075(5) -0.009(4) -0.015(4) -0.019(4)
C17 0.110(7) 0.046(4) 0.049(4) -0.016(4) -0.011(4) -0.001(3)
C18 0.085(6) 0.045(4) 0.062(4) -0.010(4) 0.023(4) -0.008(3)
C19 0.064(5) 0.045(3) 0.054(4) -0.004(3) 0.004(3) 0.011(3)
C20 0.074(6) 0.065(4) 0.060(4) -0.020(4) 0.023(4) -0.008(4)
C21 0.074(6) 0.094(6) 0.090(6) 0.022(5) 0.025(5) 0.004(5)
C22 0.101(6) 0.113(6) 0.149(7) 0.002(5) 0.045(6) -0.028(6)

loop_
_atom_type_symbol
_atom_type_description
_atom_type_scat_dispersion_real
_atom_type_scat_dispersion_imag
_atom_type_scat_source
C C 0.0033 0.0016 'International Tables Vol C Tables 4.2.6.8 and 6.1.1.4'
H H 0.0000 0.0000 'International Tables Vol C Tables 4.2.6.8 and 6.1.1.4'
S S 0.1246 0.1234 'International Tables Vol C Tables 4.2.6.8 and 6.1.1.4'
Cl Cl 0.1484 0.1585 'International Tables Vol C Tables 4.2.6.8 and 6.1.1.4'
Pd Pd -0.9988 1.0072 'International Tables Vol C Tables 4.2.6.8 and 6.1.1.4'

loop_
_geom_angle_atom_site_label_1
_geom_angle_atom_site_label_2
_geom_angle_atom_site_label_3
_geom_angle
_geom_angle_publ_flag
S1 Pd1 S2 101.01(7) yes
S1 Pd1 Cl1 83.24(8) yes
S2 Pd1 Cl1 175.71(7) yes
S1 Pd1 Cl2 173.61(7) yes
S2 Pd1 Cl2 84.21(7) yes
Cl1 Pd1 Cl2 91.51(7) yes
S4 Pd2 S3 99.44(7) yes
S4 Pd2 Cl3 173.84(6) yes
S3 Pd2 Cl3 86.69(7) yes
S4 Pd2 Cl4 83.75(7) yes
S3 Pd2 Cl4 171.90(6) yes
Cl3 Pd2 Cl4 90.10(7) yes
C5 S1 C4 101.4(3) ?
C5 S1 Pd1 113.3(3) ?
C4 S1 Pd1 100.3(2) ?
C7 S2 C8 100.4(3) ?
C7 S2 Pd1 114.6(3) ?
C8 S2 Pd1 103.2(2) ?
C15 S3 C16 99.9(3) ?
C15 S3 Pd2 106.6(2) ?
C16 S3 Pd2 113.7(2) ?
C18 S4 C19 102.2(3) ?
C18 S4 Pd2 114.2(2) ?
C19 S4 Pd2 101.9(2) ?
C2 C1 H1A 109.5 ?
C2 C1 H1B 109.5 ?
H1A C1 H1B 109.5 ?
C2 C1 H1C 109.5 ?
H1A C1 H1C 109.5 ?
H1B C1 H1C 109.5 ?
C3 C2 C1 111.1(8) ?
C3 C2 H2A 109.4 ?
C1 C2 H2A 109.4 ?
C3 C2 H2B 109.4 ?
C1 C2 H2B 109.4 ?
H2A C2 H2B 108.0 ?
C2 C3 C4 113.5(7) ?
C2 C3 H3A 108.9 ?
C4 C3 H3A 108.9 ?
C2 C3 H3B 108.9 ?
C4 C3 H3B 108.9 ?
H3A C3 H3B 107.7 ?
C3 C4 S1 115.0(5) ?
C3 C4 H4A 108.5 ?
S1 C4 H4A 108.5 ?
C3 C4 H4B 108.5 ?
S1 C4 H4B 108.5 ?
H4A C4 H4B 107.5 ?
C6 C5 S1 117.7(5) ?
C6 C5 H5A 107.9 ?
S1 C5 H5A 107.9 ?
C6 C5 H5B 107.9 ?
S1 C5 H5B 107.9 ?
H5A C5 H5B 107.2 ?
C7 C6 C5 114.3(6) ?
C7 C6 H6A 108.7 ?
C5 C6 H6A 108.7 ?
C7 C6 H6B 108.7 ?
C5 C6 H6B 108.7 ?
H6A C6 H6B 107.6 ?
C6 C7 S2 116.3(5) ?
C6 C7 H7A 108.2 ?
S2 C7 H7A 108.2 ?
C6 C7 H7B 108.2 ?
S2 C7 H7B 108.2 ?
H7A C7 H7B 107.4 ?
C9 C8 S2 113.7(5) ?
C9 C8 H8A 108.8 ?
S2 C8 H8A 108.8 ?
C9 C8 H8B 108.8 ?
S2 C8 H8B 108.8 ?
H8A C8 H8B 107.7 ?
C10 C9 C8 111.5(8) ?
C10 C9 H9A 109.3 ?
C8 C9 H9A 109.3 ?
C10 C9 H9B 109.3 ?
C8 C9 H9B 109.3 ?
H9A C9 H9B 108.0 ?
C9 C10 C11 117.3(9) ?
C9 C10 H10A 108.0 ?
C11 C10 H10A 108.0 ?
C9 C10 H10B 108.0 ?
C11 C10 H10B 108.0 ?
H10A C10 H10B 107.2 ?
C10 C11 H11A 109.5 ?
C10 C11 H11B 109.5 ?
H11A C11 H11B 109.5 ?
C10 C11 H11C 109.5 ?
H11A C11 H11C 109.5 ?
H11B C11 H11C 109.5 ?
C13 C12 H12A 109.5 ?
C13 C12 H12B 109.5 ?
H12A C12 H12B 109.5 ?
C13 C12 H12C 109.5 ?
H12A C12 H12C 109.5 ?
H12B C12 H12C 109.5 ?
C12 C13 C14 112.8(8) ?
C12 C13 H13A 109.0 ?
C14 C13 H13A 109.0 ?
C12 C13 H13B 109.0 ?
C14 C13 H13B 109.0 ?
H13A C13 H13B 107.8 ?
C15 C14 C13 112.2(7) ?
C15 C14 H14A 109.2 ?
C13 C14 H14A 109.2 ?
C15 C14 H14B 109.2 ?
C13 C14 H14B 109.2 ?
H14A C14 H14B 107.9 ?
C14 C15 S3 112.3(5) ?
C14 C15 H15A 109.1 ?
S3 C15 H15A 109.1 ?
C14 C15 H15B 109.1 ?
S3 C15 H15B 109.1 ?
H15A C15 H15B 107.9 ?
C17 C16 S3 114.5(5) ?
C17 C16 H16A 108.6 ?
S3 C16 H16A 108.6 ?
C17 C16 H16B 108.6 ?
S3 C16 H16B 108.6 ?
H16A C16 H16B 107.6 ?
C16 C17 C18 115.4(6) ?
C16 C17 H17A 108.4 ?
C18 C17 H17A 108.4 ?
C16 C17 H17B 108.4 ?
C18 C17 H17B 108.4 ?
H17A C17 H17B 107.5 ?
C17 C18 S4 117.4(5) ?
C17 C18 H18A 108.0 ?
S4 C18 H18A 108.0 ?
C17 C18 H18B 108.0 ?
S4 C18 H18B 108.0 ?
H18A C18 H18B 107.2 ?
C20 C19 S4 113.3(4) ?
C20 C19 H19A 108.9 ?
S4 C19 H19A 108.9 ?
C20 C19 H19B 108.9 ?
S4 C19 H19B 108.9 ?
H19A C19 H19B 107.7 ?
C19 C20 C21 114.0(6) ?
C19 C20 H20A 108.7 ?
C21 C20 H20A 108.7 ?
C19 C20 H20B 108.7 ?
C21 C20 H20B 108.7 ?
H20A C20 H20B 107.6 ?
C22 C21 C20 112.5(7) ?
C22 C21 H21A 109.1 ?
C20 C21 H21A 109.1 ?
C22 C21 H21B 109.1 ?
C20 C21 H21B 109.1 ?
H21A C21 H21B 107.8 ?
C21 C22 H22A 109.5 ?
C21 C22 H22B 109.5 ?
H22A C22 H22B 109.5 ?
C21 C22 H22C 109.5 ?
H22A C22 H22C 109.5 ?
H22B C22 H22C 109.5 ?

loop_
_geom_bond_atom_site_label_1
_geom_bond_atom_site_label_2
_geom_bond_distance
_geom_bond_publ_flag
Pd1 S1 2.2731(18) yes
Pd1 S2 2.284(2) yes
Pd1 Cl1 2.317(2) yes
Pd1 Cl2 2.3211(18) yes
Pd2 S4 2.2776(17) yes
Pd2 S3 2.283(2) yes
Pd2 Cl3 2.3229(17) yes
Pd2 Cl4 2.3276(19) yes
S1 C5 1.791(7) ?
S1 C4 1.838(6) ?
S2 C7 1.797(7) ?
S2 C8 1.815(6) ?
S3 C15 1.818(7) ?
S3 C16 1.830(6) ?
S4 C18 1.795(7) ?
S4 C19 1.825(6) ?
C1 C2 1.517(12) ?
C1 H1A 0.9600 ?
C1 H1B 0.9600 ?
C1 H1C 0.9600 ?
C2 C3 1.492(8) ?
C2 H2A 0.9700 ?
C2 H2B 0.9700 ?
C3 C4 1.508(9) ?
C3 H3A 0.9700 ?
C3 H3B 0.9700 ?
C4 H4A 0.9700 ?
C4 H4B 0.9700 ?
C5 C6 1.534(10) ?
C5 H5A 0.9700 ?
C5 H5B 0.9700 ?
C6 C7 1.514(9) ?
C6 H6A 0.9700 ?
C6 H6B 0.9700 ?
C7 H7A 0.9700 ?
C7 H7B 0.9700 ?
C8 C9 1.506(10) ?
C8 H8A 0.9700 ?
C8 H8B 0.9700 ?
C9 C10 1.480(12) ?
C9 H9A 0.9700 ?
C9 H9B 0.9700 ?
C10 C11 1.482(8) ?
C10 H10A 0.9700 ?
C10 H10B 0.9700 ?
C11 H11A 0.9600 ?
C11 H11B 0.9600 ?
C11 H11C 0.9600 ?
C12 C13 1.478(13) ?
C12 H12A 0.9600 ?
C12 H12B 0.9600 ?
C12 H12C 0.9600 ?
C13 C14 1.539(11) ?
C13 H13A 0.9700 ?
C13 H13B 0.9700 ?
C14 C15 1.534(9) ?
C14 H14A 0.9700 ?
C14 H14B 0.9700 ?
C15 H15A 0.9700 ?
C15 H15B 0.9700 ?
C16 C17 1.486(9) ?
C16 H16A 0.9700 ?
C16 H16B 0.9700 ?
C17 C18 1.510(10) ?
C17 H17A 0.9700 ?
C17 H17B 0.9700 ?
C18 H18A 0.9700 ?
C18 H18B 0.9700 ?
C19 C20 1.516(8) ?
C19 H19A 0.9700 ?
C19 H19B 0.9700 ?
C20 C21 1.532(10) ?
C20 H20A 0.9700 ?
C20 H20B 0.9700 ?
C21 C22 1.505(10) ?
C21 H21A 0.9700 ?
C21 H21B 0.9700 ?
C22 H22A 0.9600 ?
C22 H22B 0.9600 ?
C22 H22C 0.9600 ?

loop_
_geom_torsion_atom_site_label_1
_geom_torsion_atom_site_label_2
_geom_torsion_atom_site_label_3
_geom_torsion_atom_site_label_4
_geom_torsion
S2 Pd1 S1 C5 -4.9(3)
Cl1 Pd1 S1 C5 175.7(3)
S2 Pd1 S1 C4 102.4(3)
Cl1 Pd1 S1 C4 -77.0(3)
S1 Pd1 S2 C7 4.4(3)
Cl2 Pd1 S2 C7 -179.4(3)
S1 Pd1 S2 C8 -103.8(2)
S1 Pd1 S2 C8 -103.8(2)
Cl2 Pd1 S2 C8 72.4(2)
S4 Pd2 S3 C15 125.1(2)
Cl3 Pd2 S3 C15 -55.5(2)
S4 Pd2 S3 C16 16.0(3)
Cl3 Pd2 S3 C16 -164.6(3)
S3 Pd2 S4 C18 -13.5(2)
Cl4 Pd2 S4 C18 174.1(2)
S3 Pd2 S4 C19 95.9(2)
Cl4 Pd2 S4 C19 -76.6(2)
C1 C2 C3 C4 -175.6(8)
C2 C3 C4 S1 -71.7(9)
C5 S1 C4 C3 -71.3(7)
Pd1 S1 C4 C3 172.2(6)
C4 S1 C5 C6 -69.6(6)
Pd1 S1 C5 C6 37.0(6)
S1 C5 C6 C7 -77.2(7)
C5 C6 C7 S2 75.3(7)
C8 S2 C7 C6 74.4(6)
Pd1 S2 C7 C6 -35.5(6)
C7 S2 C8 C9 69.7(7)
Pd1 S2 C8 C9 -171.8(6)
S2 C8 C9 C10 179.8(7)
C8 C9 C10 C11 168.2(10)
C12 C13 C14 C15 71.9(11)
C13 C14 C15 S3 -171.2(6)
C16 S3 C15 C14 -70.4(6)
Pd2 S3 C15 C14 171.0(5)
C15 S3 C16 C17 -158.5(5)
Pd2 S3 C16 C17 -45.3(6)
S3 C16 C17 C18 78.1(7)
C16 C17 C18 S4 -75.7(7)
C19 S4 C18 C17 -69.7(6)
Pd2 S4 C18 C17 39.5(6)
C18 S4 C19 C20 -64.4(5)
Pd2 S4 C19 C20 177.3(4)
S4 C19 C20 C21 -57.2(7)
C19 C20 C21 C22 -173.8(6)
